data_2210656
loop_
_publ_author_name
'Jing, Heng'
'Hong-Jun Zhu'
'Shan Liu'
'Wei Zheng'
'Ya-Ming Wu'

_publ_section_title
;
 3-Methyl-1-phenyl-4,5-dihydro-1,2,4-triazol-5(1<i>H</i>)-one
;
_journal_coeditor_code HK2117
_journal_issue 10
_journal_name_full 'Acta Crystallographica Section E'
_journal_page_first o4318
_journal_page_last o4319
_journal_paper_doi 10.1107/S1600536806035100
_journal_volume 62
_journal_year 2006
_chemical_formula_iupac 'C9 H9 N3 O'
_chemical_formula_moiety 'C9 H9 N3 O'
_chemical_formula_sum 'C9 H9 N3 O'
_chemical_formula_weight 175.19
_chemical_name_systematic
;
3-Methyl-1-phenyl-4,5-dihydro-1,2,4-triazol-5(1H)-one
;
_space_group_IT_number 61
_symmetry_cell_setting orthorhombic
_symmetry_space_group_name_Hall '-P 2ac 2ab'
_symmetry_space_group_name_H-M 'P b c a'
_atom_sites_solution_hydrogens geom
_atom_sites_solution_primary direct
_atom_sites_solution_secondary difmap
_audit_creation_method SHELXL-97
_cell_angle_alpha 90
_cell_angle_beta 90
_cell_angle_gamma 90
_cell_formula_units_Z 8
_cell_length_a 13.812(3)
_cell_length_b 7.5400(15)
_cell_length_c 16.708(3)
_cell_measurement_reflns_used 25
_cell_measurement_temperature 294(2)
_cell_measurement_theta_max 13
_cell_measurement_theta_min 10
_cell_volume 1740.0(6)
_computing_cell_refinement 'CAD-4 Software'
_computing_data_collection 'CAD-4 Software (Enraf--Nonius, 1989)'
_computing_data_reduction 'XCAD4 (Harms & Wocadlo, 1995)'
_computing_molecular_graphics 'SHELXTL (Siemens, 1996)'
_computing_publication_material SHELXTL
_computing_structure_refinement 'SHELXL97 (Sheldrick, 1997)'
_computing_structure_solution 'SHELXS97 (Sheldrick, 1997)'
_diffrn_ambient_temperature 294(2)
_diffrn_measured_fraction_theta_full 1.000
_diffrn_measured_fraction_theta_max 1.000
_diffrn_measurement_device_type 'Enraf--Nonius CAD-4'
_diffrn_measurement_method \w/2\q
_diffrn_radiation_monochromator graphite
_diffrn_radiation_source 'fine-focus sealed tube'
_diffrn_radiation_type MoK\a
_diffrn_radiation_wavelength 0.71073
_diffrn_reflns_av_R_equivalents 0.0000
_diffrn_reflns_av_sigmaI/netI 0.0527
_diffrn_reflns_limit_h_max 17
_diffrn_reflns_limit_h_min 0
_diffrn_reflns_limit_k_max 9
_diffrn_reflns_limit_k_min 0
_diffrn_reflns_limit_l_max 0
_diffrn_reflns_limit_l_min -20
_diffrn_reflns_number 1707
_diffrn_reflns_theta_full 25.95
_diffrn_reflns_theta_max 25.95
_diffrn_reflns_theta_min 2.44
_diffrn_standards_decay_% 0
_diffrn_standards_interval_count 200
_diffrn_standards_number 3
_exptl_absorpt_coefficient_mu 0.092
_exptl_absorpt_correction_T_max 0.9818
_exptl_absorpt_correction_T_min 0.9729
_exptl_absorpt_correction_type psi-scan
_exptl_absorpt_process_details '(North <i>et al.</i>,  1968)'
_exptl_crystal_colour colorless
_exptl_crystal_density_diffrn 1.338
_exptl_crystal_density_method 'not measured'
_exptl_crystal_description block
_exptl_crystal_F_000 736
_exptl_crystal_size_max 0.30
_exptl_crystal_size_mid 0.30
_exptl_crystal_size_min 0.20
_refine_diff_density_max 0.165
_refine_diff_density_min -0.212
_refine_ls_extinction_coef 0.023(2)
_refine_ls_extinction_expression Fc^*^=kFc[1+0.001xFc^2^\l^3^/sin(2\q)]^-1/4^
_refine_ls_extinction_method SHELXL97
_refine_ls_goodness_of_fit_ref 1.020
_refine_ls_hydrogen_treatment constr
_refine_ls_matrix_type full
_refine_ls_number_parameters 119
_refine_ls_number_reflns 1707
_refine_ls_number_restraints 0
_refine_ls_restrained_S_all 1.020
_refine_ls_R_factor_all 0.1044
_refine_ls_R_factor_gt 0.0545
_refine_ls_shift/su_max 0.000
_refine_ls_shift/su_mean 0.000
_refine_ls_structure_factor_coef Fsqd
_refine_ls_weighting_details 'calc w=1/[\s^2^(Fo^2^)+(0.06P)^2^+0.34P] where P=(Fo^2^+2Fc^2^)/3'
_refine_ls_weighting_scheme calc
_refine_ls_wR_factor_gt 0.1225
_refine_ls_wR_factor_ref 0.1458
_reflns_number_gt 1014
_reflns_number_total 1707
_reflns_threshold_expression I>2\s(I)
_cod_data_source_file hk2117.cif
_cod_data_source_block I
_cod_database_code 2210656
_cod_database_fobs_code 2210656

loop_
_symmetry_equiv_pos_as_xyz
'x, y, z'
'-x+1/2, -y, z+1/2'
'-x, y+1/2, -z+1/2'
'x+1/2, -y+1/2, -z'
'-x, -y, -z'
'x-1/2, y, -z-1/2'
'x, -y-1/2, z-1/2'
'-x-1/2, y-1/2, z'

loop_
_atom_site_type_symbol
_atom_site_label
_atom_site_fract_x
_atom_site_fract_y
_atom_site_fract_z
_atom_site_U_iso_or_equiv
_atom_site_adp_type
_atom_site_calc_flag
_atom_site_refinement_flags
_atom_site_occupancy
O O 0.00092(14) 0.3237(2) 0.58008(11) 0.0623(6) Uani d . 1
N N1 0.16085(15) 0.0930(3) 0.45723(12) 0.0483(6) Uani d . 1
N N2 0.10520(15) 0.1083(3) 0.52628(12) 0.0447(6) Uani d . 1
N N3 0.08358(16) 0.3477(3) 0.45884(12) 0.0500(6) Uani d . 1
H H3A 0.0646 0.4506 0.4431 0.060 Uiso calc R 1
C C1 0.0664(2) -0.1466(4) 0.71260(18) 0.0623(8) Uani d . 1
H H1B 0.0365 -0.1329 0.7621 0.075 Uiso calc R 1
C C2 0.1141(2) -0.3018(4) 0.69520(18) 0.0596(8) Uani d . 1
H H2A 0.1171 -0.3926 0.7328 0.071 Uiso calc R 1
C C3 0.1575(2) -0.3213(4) 0.62165(19) 0.0611(8) Uani d . 1
H H3B 0.1894 -0.4264 0.6094 0.073 Uiso calc R 1
C C4 0.15425(19) -0.1865(3) 0.56571(17) 0.0529(7) Uani d . 1
H H4A 0.1840 -0.2006 0.5162 0.063 Uiso calc R 1
C C5 0.10646(17) -0.0304(3) 0.58394(15) 0.0416(6) Uani d . 1
C C6 0.0623(2) -0.0106(4) 0.65713(15) 0.0550(8) Uani d . 1
H H6A 0.0297 0.0939 0.6693 0.066 Uiso calc R 1
C C7 0.0564(2) 0.2667(3) 0.52835(15) 0.0470(7) Uani d . 1
C C8 0.14562(18) 0.2394(4) 0.41829(16) 0.0472(7) Uani d . 1
C C9 0.1904(2) 0.2857(4) 0.34099(16) 0.0680(9) Uani d . 1
H H9A 0.2309 0.1898 0.3234 0.102 Uiso calc R 1
H H9B 0.2288 0.3909 0.3472 0.102 Uiso calc R 1
H H9C 0.1406 0.3066 0.3020 0.102 Uiso calc R 1

loop_
_atom_site_aniso_label
_atom_site_aniso_U_11
_atom_site_aniso_U_22
_atom_site_aniso_U_33
_atom_site_aniso_U_12
_atom_site_aniso_U_13
_atom_site_aniso_U_23
O 0.0840(14) 0.0446(11) 0.0582(12) 0.0157(11) 0.0196(11) 0.0024(10)
N1 0.0519(14) 0.0412(12) 0.0516(13) 0.0032(11) 0.0087(11) 0.0025(11)
N2 0.0519(13) 0.0338(11) 0.0485(12) 0.0014(10) 0.0035(11) 0.0015(10)
N3 0.0651(15) 0.0353(11) 0.0497(13) 0.0032(11) 0.0059(11) 0.0052(10)
C1 0.083(2) 0.0498(17) 0.0546(17) -0.0009(16) 0.0029(16) 0.0088(14)
C2 0.0641(18) 0.0481(17) 0.067(2) -0.0021(15) -0.0101(17) 0.0186(15)
C3 0.0571(19) 0.0381(15) 0.088(2) 0.0062(14) 0.0042(17) 0.0109(16)
C4 0.0527(17) 0.0405(15) 0.0655(18) 0.0031(13) 0.0090(14) 0.0036(14)
C5 0.0408(14) 0.0341(13) 0.0499(15) -0.0038(11) -0.0066(13) -0.0001(12)
C6 0.0742(19) 0.0409(15) 0.0500(15) 0.0057(15) 0.0030(15) -0.0006(13)
C7 0.0586(16) 0.0351(13) 0.0473(15) 0.0008(13) 0.0003(14) -0.0014(13)
C8 0.0505(15) 0.0408(14) 0.0502(15) -0.0039(13) 0.0028(13) -0.0014(13)
C9 0.087(2) 0.0549(18) 0.0624(19) -0.0005(17) 0.0198(17) 0.0100(16)

loop_
_atom_type_symbol
_atom_type_description
_atom_type_scat_dispersion_real
_atom_type_scat_dispersion_imag
_atom_type_scat_source
C C 0.0033 0.0016 'International Tables Vol C Tables 4.2.6.8 and 6.1.1.4'
H H 0.0000 0.0000 'International Tables Vol C Tables 4.2.6.8 and 6.1.1.4'
N N 0.0061 0.0033 'International Tables Vol C Tables 4.2.6.8 and 6.1.1.4'
O O 0.0106 0.0060 'International Tables Vol C Tables 4.2.6.8 and 6.1.1.4'

loop_
_geom_angle_atom_site_label_1
_geom_angle_atom_site_label_2
_geom_angle_atom_site_label_3
_geom_angle
C8 N1 N2 104.8(2)
C7 N2 N1 111.4(2)
C7 N2 C5 129.0(2)
N1 N2 C5 119.59(19)
C8 N3 C7 109.1(2)
C8 N3 H3A 125.4
C7 N3 H3A 125.4
C2 C1 C6 120.6(3)
C2 C1 H1B 119.7
C6 C1 H1B 119.7
C1 C2 C3 119.3(3)
C1 C2 H2A 120.4
C3 C2 H2A 120.4
C2 C3 C4 120.8(3)
C2 C3 H3B 119.6
C4 C3 H3B 119.6
C3 C4 C5 119.5(3)
C3 C4 H4A 120.3
C5 C4 H4A 120.3
C6 C5 C4 120.0(2)
C6 C5 N2 121.2(2)
C4 C5 N2 118.8(2)
C5 C6 C1 119.8(3)
C5 C6 H6A 120.1
C1 C6 H6A 120.1
O C7 N3 127.8(2)
O C7 N2 128.8(2)
N3 C7 N2 103.4(2)
N1 C8 N3 111.2(2)
N1 C8 C9 124.9(2)
N3 C8 C9 123.8(2)
C8 C9 H9A 109.5
C8 C9 H9B 109.5
H9A C9 H9B 109.5
C8 C9 H9C 109.5
H9A C9 H9C 109.5
H9B C9 H9C 109.5

loop_
_geom_bond_atom_site_label_1
_geom_bond_atom_site_label_2
_geom_bond_distance
O C7 1.232(3)
N1 C8 1.299(3)
N1 N2 1.391(3)
N2 C7 1.372(3)
N2 C5 1.422(3)
N3 C8 1.364(3)
N3 C7 1.365(3)
N3 H3A 0.8600
C1 C2 1.374(4)
C1 C6 1.383(4)
C1 H1B 0.9300
C2 C3 1.375(4)
C2 H2A 0.9300
C3 C4 1.381(4)
C3 H3B 0.9300
C4 C5 1.383(3)
C4 H4A 0.9300
C5 C6 1.375(3)
C6 H6A 0.9300
C8 C9 1.474(3)
C9 H9A 0.9600
C9 H9B 0.9600
C9 H9C 0.9600

loop_
_geom_torsion_atom_site_label_1
_geom_torsion_atom_site_label_2
_geom_torsion_atom_site_label_3
_geom_torsion_atom_site_label_4
_geom_torsion
C8 N1 N2 C7 -0.2(3)
C8 N1 N2 C5 -178.9(2)
C6 C1 C2 C3 -0.4(5)
C1 C2 C3 C4 0.5(4)
C2 C3 C4 C5 -0.2(4)
C3 C4 C5 C6 -0.3(4)
C3 C4 C5 N2 178.9(2)
C7 N2 C5 C6 -6.8(4)
N1 N2 C5 C6 171.8(2)
C7 N2 C5 C4 174.0(2)
N1 N2 C5 C4 -7.4(3)
C4 C5 C6 C1 0.5(4)
N2 C5 C6 C1 -178.7(2)
C2 C1 C6 C5 -0.1(5)
C8 N3 C7 O -179.8(3)
C8 N3 C7 N2 0.1(3)
N1 N2 C7 O 179.9(3)
C5 N2 C7 O -1.5(4)
N1 N2 C7 N3 0.0(3)
C5 N2 C7 N3 178.6(2)
N2 N1 C8 N3 0.2(3)
N2 N1 C8 C9 179.2(2)
C7 N3 C8 N1 -0.2(3)
C7 N3 C8 C9 -179.2(2)

loop_
_cod_related_entry_id
_cod_related_entry_database
_cod_related_entry_code
1 ChemSpider 9919844
